data_1100633
loop_
_publ_author_name
'Aurich, Hans G\"unter'
'Geiger, Michael'
'Gentes, Christian'
'Harms, Klaus'
'K\"oster, Heiner'

_publ_section_title
;
 Formation of enantiopure tricyclic compounds by intramolecular
 1,3-dipolar cycloaddition of nitrones
;
_journal_coden_ASTM TETRAB
_journal_issue 13
_journal_name_full Tetrahedron
_journal_page_first 3181
_journal_page_last 3196
_journal_paper_doi 10.1016/s0040-4020(98)00064-7
_journal_volume 54
_journal_year 1998
_chemical_formula_sum 'C10 H17 N O2'
_space_group_IT_number 18
_symmetry_cell_setting orthorhombic
_symmetry_Int_Tables_number 18
_symmetry_space_group_name_Hall 'P 2 2ab'
_symmetry_space_group_name_H-M 'P 21 21 2'
_cell_angle_alpha 90
_cell_angle_beta 90
_cell_angle_gamma 90
_cell_formula_units_Z 4
_cell_length_a 12.061(1)
_cell_length_b 14.753(1)
_cell_length_c 5.643(1)
_cod_original_formula_sum 'C10 H17 N1 O2'
_cod_database_code 1100633

loop_
_symmetry_equiv_pos_site_id
_symmetry_equiv_pos_as_xyz
1 x,y,z
2 -x,-y,z
3 1/2+x,1/2-y,-z
4 1/2-x,1/2+y,-z

loop_
_atom_site_label
_atom_site_type_symbol
_atom_site_fract_x
_atom_site_fract_y
_atom_site_fract_z
C1 C 0.8784(2) 0.1783(2) 0.2308(4)
O1 O 0.83801(15) 0.22147(11) 0.4423(3)
N1 N 0.8264(2) 0.31647(14) 0.3901(4)
C2 C 0.7886(2) 0.3190(2) 0.1423(4)
C3 C 0.6613(2) 0.3236(2) 0.1179(5)
O2 O 0.62566(14) 0.23178(11) 0.1065(3)
C4 C 0.7050(2) 0.1863(2) -0.0389(4)
C5 C 0.6924(3) 0.0854(2) -0.0045(5)
C6 C 0.7363(3) 0.0537(2) 0.2346(6)
C7 C 0.8580(3) 0.0778(2) 0.2550(6)
C8 C 0.8180(2) 0.2265(2) 0.0304(4)
C9 C 0.9348(5) 0.3593(2) 0.4211(6)
C10 C 0.5997(2) 0.3716(2) 0.3101(6)
H1 H 0.9583(2) 0.1893(2) 0.2161(4)
H2 H 0.8241(2) 0.3687(2) 0.0557(4)
H3 H 0.6436(2) 0.3528(2) -0.0333(5)
H4 H 0.6900(2) 0.2010(2) -0.2052(4)
H5 H 0.7321(3) 0.0540(2) -0.1296(5)
H6 H 0.6146(3) 0.0694(2) -0.0174(5)
H7 H 0.6949(3) 0.0826(2) 0.3612(6)
H8 H 0.7269(3) -0.0114(2) 0.2492(6)
H9 H 0.8856(3) 0.0576(2) 0.4075(6)
H10 H 0.8991(3) 0.0461(2) 0.1328(6)
H11 H 0.8660(2) 0.2339(2) -0.1084(4)
H12 H 0.9275(4) 0.4238(2) 0.4034(40)
H13 H 0.9853(6) 0.3365(12) 0.3039(27)
H14 H 0.9628(9) 0.3458(13) 0.5764(16)
H15 H 0.6242(14) 0.4334(5) 0.3187(27)
H16 H 0.6134(15) 0.342(1) 0.4588(8)
H17 H 0.5217(3) 0.3701(13) 0.2762(21)

loop_
_atom_type_symbol
_atom_type_radius_bond
C 0.68
H 0.23
N 0.68
O 0.68
